data_1008226
_chemical_name_systematic 'Barium dodecaaluminium oxide'
_chemical_formula_structural 'Ba O (Al2 O3)6'
_chemical_formula_sum 'Al12 Ba O19'
_publ_section_title
;
Etude de la substitution de Fe par Al, Ga et Cr dans l'hexaferrite de
baryum, Ba O, (Fe~2~ O~3~)~6~
;

loop_
_publ_author_name
'Bertaut, F'
'Deschamps, A'
'Pauthenet, R'

_journal_name_full
;
Comptes Rendus Hebdomadaires des Seances de l'Academie des Sciences
(1884 - 1965)
;
_journal_coden_ASTM COREAF
_journal_volume 246
_journal_year 1958
_journal_page_first 2594
_journal_page_last 2597
_cell_length_a 5.66
_cell_length_b 5.66
_cell_length_c 22.285
_cell_angle_alpha 90
_cell_angle_beta 90
_cell_angle_gamma 120
_cell_volume 618.3
_cell_formula_units_Z 2

loop_
_atom_site_label
_atom_site_fract_x
_atom_site_fract_y
_atom_site_fract_z
? ? ? ?

_cod_database_code 1008226
